data_1574827
loop_
_publ_author_name
'Nguyen, Tri Minh'
'Tawfik, Sherif Abdulkader'
'Tran, Truyen'
'Gupta, Sunil'
'Rana, Santu'
'Venkatesh, Svetha'

_publ_section_title
;
 The search for superionic solid-state electrolytes using a
 physics-informed generative model.
;
_journal_issue 17
_journal_name_full 'Materials horizons'
_journal_page_first 6945
_journal_page_last 6955
_journal_paper_doi 10.1039/d5mh00767d
_journal_volume 12
_journal_year 2025
_chemical_formula_structural KBr
_chemical_formula_sum 'Br3 K3'
_space_group_IT_number 1
_space_group_name_Hall 'P 1'
_space_group_name_H-M_alt 'P 1'
_symmetry_Int_Tables_number 1
_symmetry_space_group_name_H-M 'P 1'
_audit_update_record
;
2025-04-08 deposited with the CCDC.	2025-06-06 downloaded from the CCDC.
;
_cell_angle_alpha 90.00000394
_cell_angle_beta 89.99999941
_cell_angle_gamma 120.00010945
_cell_formula_units_Z 3
_cell_length_a 4.57088421
_cell_length_b 4.57088314
_cell_length_c 12.56050046
_cell_volume 227.268
_cod_data_source_file d5mh00767d3.cif
_cod_data_source_block KBr
_cod_depositor_comments 'Adding full bibliography for 1574820--1574854.cif.'
_cod_original_cell_volume 227.26755182
_cod_original_formula_sum 'K3 Br3'
_cod_database_code 1574827

loop_
_symmetry_equiv_pos_site_id
_symmetry_equiv_pos_as_xyz
1 'x, y, z'

loop_
_atom_site_type_symbol
_atom_site_label
_atom_site_symmetry_multiplicity
_atom_site_fract_x
_atom_site_fract_y
_atom_site_fract_z
_atom_site_occupancy
K K0 1 0.00167217 0.00142717 0.43596040 1
K K1 1 -0.00142669 0.00024477 0.76929371 1
K K2 1 0.99975482 -0.00167198 0.10262703 1
Br Br3 1 0.33412902 0.66981920 0.60215227 1
Br Br4 1 0.33018042 0.66431000 0.93548564 1
Br Br5 1 0.33569026 0.66587085 0.26881894 1
